data_2219001
loop_
_publ_author_name
'Fischer, Conrad'
'Helas, Stefanie F.'
'Seichter, Wilhelm'
'Weber, Edwin'
'Ibragimov, Bakhtiyar T.'

_publ_section_title
;
 4'-Formylbenzo-15-crown-5
;
_journal_coeditor_code GK2144
_journal_issue 8
_journal_name_full 'Acta Crystallographica Section E'
_journal_page_first o1556
_journal_paper_doi 10.1107/S1600536808022186
_journal_volume 64
_journal_year 2008
_chemical_formula_iupac 'C15 H20 O6'
_chemical_formula_moiety 'C15 H20 O6'
_chemical_formula_sum 'C15 H20 O6'
_chemical_formula_weight 296.31
_chemical_name_common 4'-Formylbenzo-15-crown-5
_chemical_name_systematic
;
17-Formyl-2,5,8,11,14-pentaoxabicyclo[13.4.0]nonadeca-15,17,19-triene
;
_space_group_IT_number 14
_symmetry_cell_setting monoclinic
_symmetry_space_group_name_Hall '-P 2ybc'
_symmetry_space_group_name_H-M 'P 1 21/c 1'
_atom_sites_solution_hydrogens geom
_atom_sites_solution_primary direct
_atom_sites_solution_secondary difmap
_audit_creation_method SHELXL-97
_cell_angle_alpha 90.00
_cell_angle_beta 91.262(2)
_cell_angle_gamma 90.00
_cell_formula_units_Z 4
_cell_length_a 18.0091(8)
_cell_length_b 9.6678(4)
_cell_length_c 8.1028(3)
_cell_measurement_reflns_used 9008
_cell_measurement_temperature 90(2)
_cell_measurement_theta_max 33.28
_cell_measurement_theta_min 2.39
_cell_volume 1410.42(10)
_computing_cell_refinement 'SAINT (Bruker, 2004)'
_computing_data_collection 'APEX2 (Bruker, 2004)'
_computing_data_reduction 'SAINT (Bruker, 2004)'
_computing_molecular_graphics 'ORTEP-3 (Farrugia, 1997)'
_computing_publication_material 'SHELXL97 (Sheldrick, 2008)'
_computing_structure_refinement 'SHELXL97 (Sheldrick, 2008)'
_computing_structure_solution 'SHELXS97 (Sheldrick, 2008)'
_diffrn_ambient_temperature 90(2)
_diffrn_measured_fraction_theta_full 0.996
_diffrn_measured_fraction_theta_max 0.996
_diffrn_measurement_device_type 'Bruker Kappa APEXII CCD'
_diffrn_measurement_method '\f and \w'
_diffrn_radiation_monochromator graphite
_diffrn_radiation_source 'fine-focus sealed tube'
_diffrn_radiation_type MoK\a
_diffrn_radiation_wavelength 0.71073
_diffrn_reflns_av_R_equivalents 0.0265
_diffrn_reflns_av_sigmaI/netI 0.0240
_diffrn_reflns_limit_h_max 23
_diffrn_reflns_limit_h_min -26
_diffrn_reflns_limit_k_max 12
_diffrn_reflns_limit_k_min -14
_diffrn_reflns_limit_l_max 11
_diffrn_reflns_limit_l_min -11
_diffrn_reflns_number 18190
_diffrn_reflns_theta_full 31.10
_diffrn_reflns_theta_max 31.10
_diffrn_reflns_theta_min 3.09
_diffrn_standards_decay_% 0
_diffrn_standards_interval_count 0
_diffrn_standards_interval_time 0
_diffrn_standards_number 0
_exptl_absorpt_coefficient_mu 0.108
_exptl_absorpt_correction_T_max 0.9946
_exptl_absorpt_correction_T_min 0.8570
_exptl_absorpt_correction_type multi-scan
_exptl_absorpt_process_details '(SADABS; Sheldrick, 2004)'
_exptl_crystal_colour colourless
_exptl_crystal_density_diffrn 1.395
_exptl_crystal_density_method 'not measured'
_exptl_crystal_description plate
_exptl_crystal_F_000 632
_exptl_crystal_size_max 0.60
_exptl_crystal_size_mid 0.39
_exptl_crystal_size_min 0.05
_refine_diff_density_max 0.281
_refine_diff_density_min -0.219
_refine_ls_extinction_method none
_refine_ls_goodness_of_fit_ref 0.999
_refine_ls_hydrogen_treatment constr
_refine_ls_matrix_type full
_refine_ls_number_parameters 190
_refine_ls_number_reflns 4523
_refine_ls_number_restraints 0
_refine_ls_restrained_S_all 0.999
_refine_ls_R_factor_all 0.0478
_refine_ls_R_factor_gt 0.0368
_refine_ls_shift/su_max 0.000
_refine_ls_shift/su_mean 0.000
_refine_ls_structure_factor_coef Fsqd
_refine_ls_weighting_details 'calc w=1/[\s^2^(Fo^2^)+(0.0681P)^2^+0.3911P] where P=(Fo^2^+2Fc^2^)/3'
_refine_ls_weighting_scheme calc
_refine_ls_wR_factor_gt 0.1026
_refine_ls_wR_factor_ref 0.1155
_reflns_number_gt 3716
_reflns_number_total 4523
_reflns_threshold_expression I>2\s(I)
_cod_data_source_file gk2144.cif
_cod_data_source_block I
_cod_original_sg_symbol_H-M 'P 21/c'
_cod_database_code 2219001
_cod_database_fobs_code 2219001

loop_
_symmetry_equiv_pos_as_xyz
'x, y, z'
'-x, y+1/2, -z+1/2'
'-x, -y, -z'
'x, -y-1/2, z-1/2'

loop_
_atom_site_type_symbol
_atom_site_label
_atom_site_fract_x
_atom_site_fract_y
_atom_site_fract_z
_atom_site_U_iso_or_equiv
_atom_site_adp_type
_atom_site_calc_flag
_atom_site_refinement_flags
_atom_site_occupancy
O O1 -0.03932(4) 0.76211(8) 0.74777(10) 0.02453(17) Uani d . 1
O O2 0.18803(4) 0.54926(7) 0.45384(9) 0.01606(14) Uani d . 1
O O3 0.25972(4) 0.29979(8) 0.55829(10) 0.02217(17) Uani d . 1
O O4 0.42078(4) 0.40116(8) 0.32578(9) 0.01872(15) Uani d . 1
O O5 0.41719(4) 0.72035(7) 0.34545(8) 0.01730(15) Uani d . 1
O O6 0.26420(4) 0.75557(7) 0.36194(9) 0.01609(14) Uani d . 1
C C1 0.15926(5) 0.67447(9) 0.49388(11) 0.01361(17) Uani d . 1
C C2 0.09428(5) 0.69566(10) 0.57629(11) 0.01540(17) Uani d . 1
H H2 0.0650 0.6190 0.6084 0.018 Uiso calc R 1
C C3 0.07132(5) 0.83094(10) 0.61289(11) 0.01618(18) Uani d . 1
C C4 0.11385(6) 0.94299(10) 0.56708(12) 0.01868(19) Uani d . 1
H H4 0.0984 1.0340 0.5940 0.022 Uiso calc R 1
C C5 0.17961(6) 0.92303(10) 0.48118(12) 0.01756(18) Uani d . 1
H H5 0.2085 1.0002 0.4487 0.021 Uiso calc R 1
C C6 0.20225(5) 0.78964(9) 0.44389(11) 0.01396(17) Uani d . 1
C C7 0.00239(5) 0.85268(11) 0.70205(12) 0.02018(19) Uani d . 1
H H7 -0.0109 0.9455 0.7262 0.024 Uiso calc R 1
C C8 0.14823(5) 0.43015(9) 0.50768(13) 0.01689(18) Uani d . 1
H H8A 0.0984 0.4269 0.4539 0.020 Uiso calc R 1
H H8B 0.1422 0.4329 0.6288 0.020 Uiso calc R 1
C C9 0.19286(5) 0.30593(10) 0.46010(14) 0.0203(2) Uani d . 1
H H9A 0.1633 0.2209 0.4769 0.024 Uiso calc R 1
H H9B 0.2052 0.3116 0.3418 0.024 Uiso calc R 1
C C10 0.32608(5) 0.28738(10) 0.46689(14) 0.0204(2) Uani d . 1
H H10A 0.3193 0.2140 0.3827 0.025 Uiso calc R 1
H H10B 0.3672 0.2589 0.5425 0.025 Uiso calc R 1
C C11 0.34702(5) 0.42146(10) 0.38202(12) 0.01686(18) Uani d . 1
H H11A 0.3126 0.4408 0.2879 0.020 Uiso calc R 1
H H11B 0.3453 0.4999 0.4604 0.020 Uiso calc R 1
C C12 0.44456(5) 0.49820(11) 0.20613(12) 0.01883(19) Uani d . 1
H H12A 0.4024 0.5185 0.1295 0.023 Uiso calc R 1
H H12B 0.4844 0.4554 0.1410 0.023 Uiso calc R 1
C C13 0.47328(5) 0.63335(11) 0.27812(12) 0.01947(19) Uani d . 1
H H13A 0.5106 0.6122 0.3662 0.023 Uiso calc R 1
H H13B 0.4988 0.6851 0.1905 0.023 Uiso calc R 1
C C14 0.37553(5) 0.79418(10) 0.22314(11) 0.01733(18) Uani d . 1
H H14A 0.3570 0.7297 0.1367 0.021 Uiso calc R 1
H H14B 0.4074 0.8642 0.1705 0.021 Uiso calc R 1
C C15 0.31127(5) 0.86389(10) 0.30465(11) 0.01632(18) Uani d . 1
H H15A 0.3291 0.9217 0.3982 0.020 Uiso calc R 1
H H15B 0.2840 0.9236 0.2247 0.020 Uiso calc R 1

loop_
_atom_site_aniso_label
_atom_site_aniso_U_11
_atom_site_aniso_U_22
_atom_site_aniso_U_33
_atom_site_aniso_U_12
_atom_site_aniso_U_13
_atom_site_aniso_U_23
O1 0.0197(3) 0.0272(4) 0.0269(4) -0.0004(3) 0.0049(3) -0.0043(3)
O2 0.0180(3) 0.0094(3) 0.0211(3) -0.0007(2) 0.0051(2) 0.0003(2)
O3 0.0173(3) 0.0243(4) 0.0250(4) 0.0025(3) 0.0044(3) 0.0089(3)
O4 0.0157(3) 0.0198(3) 0.0208(3) 0.0011(2) 0.0037(2) 0.0046(3)
O5 0.0187(3) 0.0205(3) 0.0127(3) -0.0001(3) 0.0001(2) 0.0022(2)
O6 0.0177(3) 0.0122(3) 0.0186(3) -0.0023(2) 0.0052(2) 0.0007(2)
C1 0.0164(4) 0.0108(4) 0.0137(4) 0.0004(3) -0.0004(3) 0.0002(3)
C2 0.0164(4) 0.0140(4) 0.0158(4) -0.0003(3) 0.0005(3) 0.0001(3)
C3 0.0175(4) 0.0163(4) 0.0148(4) 0.0023(3) -0.0001(3) -0.0014(3)
C4 0.0233(4) 0.0129(4) 0.0199(4) 0.0028(3) 0.0012(3) -0.0017(3)
C5 0.0222(4) 0.0119(4) 0.0186(4) -0.0003(3) 0.0011(3) 0.0007(3)
C6 0.0159(4) 0.0133(4) 0.0127(4) -0.0004(3) 0.0002(3) 0.0006(3)
C7 0.0195(4) 0.0209(5) 0.0201(4) 0.0039(3) 0.0009(3) -0.0053(4)
C8 0.0161(4) 0.0112(4) 0.0235(5) -0.0019(3) 0.0035(3) 0.0015(3)
C9 0.0171(4) 0.0124(4) 0.0314(5) -0.0006(3) 0.0021(4) -0.0001(4)
C10 0.0169(4) 0.0171(4) 0.0274(5) 0.0023(3) 0.0044(3) 0.0054(4)
C11 0.0162(4) 0.0154(4) 0.0191(4) -0.0003(3) 0.0033(3) -0.0001(3)
C12 0.0193(4) 0.0218(5) 0.0156(4) 0.0005(3) 0.0043(3) 0.0017(3)
C13 0.0156(4) 0.0230(5) 0.0199(4) -0.0019(3) 0.0023(3) 0.0025(4)
C14 0.0185(4) 0.0208(4) 0.0127(4) -0.0019(3) 0.0009(3) 0.0043(3)
C15 0.0194(4) 0.0141(4) 0.0156(4) -0.0040(3) 0.0008(3) 0.0027(3)

loop_
_atom_type_symbol
_atom_type_description
_atom_type_scat_dispersion_real
_atom_type_scat_dispersion_imag
_atom_type_scat_source
C C 0.0033 0.0016 'International Tables Vol C Tables 4.2.6.8 and 6.1.1.4'
H H 0.0000 0.0000 'International Tables Vol C Tables 4.2.6.8 and 6.1.1.4'
O O 0.0106 0.0060 'International Tables Vol C Tables 4.2.6.8 and 6.1.1.4'

loop_
_geom_angle_atom_site_label_1
_geom_angle_atom_site_label_2
_geom_angle_atom_site_label_3
_geom_angle
C1 O2 C8 116.64(7)
C10 O3 C9 114.84(8)
C12 O4 C11 115.04(7)
C14 O5 C13 113.27(7)
C6 O6 C15 118.83(7)
O2 C1 C2 125.56(8)
O2 C1 C6 114.66(8)
C2 C1 C6 119.78(8)
C1 C2 C3 119.90(9)
C1 C2 H2 120.0
C3 C2 H2 120.0
C4 C3 C2 120.36(9)
C4 C3 C7 120.03(9)
C2 C3 C7 119.61(9)
C3 C4 C5 120.35(9)
C3 C4 H4 119.8
C5 C4 H4 119.8
C6 C5 C4 119.47(9)
C6 C5 H5 120.3
C4 C5 H5 120.3
O6 C6 C5 125.67(8)
O6 C6 C1 114.21(8)
C5 C6 C1 120.12(8)
O1 C7 C3 125.61(10)
O1 C7 H7 117.2
C3 C7 H7 117.2
O2 C8 C9 106.94(7)
O2 C8 H8A 110.3
C9 C8 H8A 110.3
O2 C8 H8B 110.3
C9 C8 H8B 110.3
H8A C8 H8B 108.6
O3 C9 C8 109.85(8)
O3 C9 H9A 109.7
C8 C9 H9A 109.7
O3 C9 H9B 109.7
C8 C9 H9B 109.7
H9A C9 H9B 108.2
O3 C10 C11 112.51(8)
O3 C10 H10A 109.1
C11 C10 H10A 109.1
O3 C10 H10B 109.1
C11 C10 H10B 109.1
H10A C10 H10B 107.8
O4 C11 C10 105.62(7)
O4 C11 H11A 110.6
C10 C11 H11A 110.6
O4 C11 H11B 110.6
C10 C11 H11B 110.6
H11A C11 H11B 108.7
O4 C12 C13 114.29(8)
O4 C12 H12A 108.7
C13 C12 H12A 108.7
O4 C12 H12B 108.7
C13 C12 H12B 108.7
H12A C12 H12B 107.6
O5 C13 C12 114.52(8)
O5 C13 H13A 108.6
C12 C13 H13A 108.6
O5 C13 H13B 108.6
C12 C13 H13B 108.6
H13A C13 H13B 107.6
O5 C14 C15 108.54(7)
O5 C14 H14A 110.0
C15 C14 H14A 110.0
O5 C14 H14B 110.0
C15 C14 H14B 110.0
H14A C14 H14B 108.4
O6 C15 C14 106.35(7)
O6 C15 H15A 110.5
C14 C15 H15A 110.5
O6 C15 H15B 110.5
C14 C15 H15B 110.5
H15A C15 H15B 108.7

loop_
_geom_bond_atom_site_label_1
_geom_bond_atom_site_label_2
_geom_bond_distance
O1 C7 1.2168(13)
O2 C1 1.3589(11)
O2 C8 1.4296(11)
O3 C10 1.4249(12)
O3 C9 1.4297(13)
O4 C12 1.4219(12)
O4 C11 1.4275(11)
O5 C14 1.4219(12)
O5 C13 1.4318(12)
O6 C6 1.3516(11)
O6 C15 1.4311(11)
C1 C2 1.3755(12)
C1 C6 1.4202(12)
C2 C3 1.4052(13)
C2 H2 0.9500
C3 C4 1.3822(13)
C3 C7 1.4651(13)
C4 C5 1.4003(13)
C4 H4 0.9500
C5 C6 1.3877(13)
C5 H5 0.9500
C7 H7 0.9500
C8 C9 1.5001(13)
C8 H8A 0.9900
C8 H8B 0.9900
C9 H9A 0.9900
C9 H9B 0.9900
C10 C11 1.5189(13)
C10 H10A 0.9900
C10 H10B 0.9900
C11 H11A 0.9900
C11 H11B 0.9900
C12 C13 1.5171(15)
C12 H12A 0.9900
C12 H12B 0.9900
C13 H13A 0.9900
C13 H13B 0.9900
C14 C15 1.5044(13)
C14 H14A 0.9900
C14 H14B 0.9900
C15 H15A 0.9900
C15 H15B 0.9900

loop_
_geom_hbond_atom_site_label_D
_geom_hbond_atom_site_label_H
_geom_hbond_atom_site_label_A
_geom_hbond_site_symmetry_A
_geom_hbond_distance_DH
_geom_hbond_distance_HA
_geom_hbond_distance_DA
_geom_hbond_angle_DHA
_geom_hbond_publ_flag
C13 H13B O4 2_655 0.99 2.55 3.3351(10) 137 y
C14 H14A O5 4_575 0.99 2.66 3.1700(12) 112 y
C8 H8A O1 3_566 0.99 2.66 3.3775(13) 130 y

loop_
_geom_torsion_atom_site_label_1
_geom_torsion_atom_site_label_2
_geom_torsion_atom_site_label_3
_geom_torsion_atom_site_label_4
_geom_torsion
C8 O2 C1 C2 -2.33(13)
C8 O2 C1 C6 177.50(8)
O2 C1 C2 C3 178.83(9)
C6 C1 C2 C3 -0.99(14)
C1 C2 C3 C4 -0.25(14)
C1 C2 C3 C7 -179.43(9)
C2 C3 C4 C5 1.12(15)
C7 C3 C4 C5 -179.71(9)
C3 C4 C5 C6 -0.71(15)
C15 O6 C6 C5 -1.01(14)
C15 O6 C6 C1 179.48(8)
C4 C5 C6 O6 179.97(9)
C4 C5 C6 C1 -0.54(14)
O2 C1 C6 O6 1.10(12)
C2 C1 C6 O6 -179.06(8)
O2 C1 C6 C5 -178.45(8)
C2 C1 C6 C5 1.40(14)
C4 C3 C7 O1 179.75(10)
C2 C3 C7 O1 -1.06(16)
C1 O2 C8 C9 -176.14(8)
C10 O3 C9 C8 -127.42(9)
O2 C8 C9 O3 69.34(10)
C9 O3 C10 C11 73.81(11)
C12 O4 C11 C10 164.16(8)
O3 C10 C11 O4 168.42(8)
C11 O4 C12 C13 82.80(10)
C14 O5 C13 C12 -78.28(10)
O4 C12 C13 O5 -71.10(11)
C13 O5 C14 C15 171.27(8)
C6 O6 C15 C14 178.69(8)
O5 C14 C15 O6 -65.61(9)

loop_
_cod_related_entry_id
_cod_related_entry_database
_cod_related_entry_code
1 ChemSpider 287181
